data_1535143
loop_
_publ_author_name
'Hatscher, S.T.'
'Urland, W.'

_publ_section_title
;
 Synthese und Kristallstrukturen von Bromid-Thiosilicaten Ln3 Br (Si S4)2
 der Lanthanide (Ln = La, Ce, Pr, Nd, Sm, Gd)
;
_journal_name_full 'Zeitschrift fuer Anorganische und Allgemeine Chemie'
_journal_page_first 608
_journal_page_last 611
_journal_volume 628
_journal_year 2002
_chemical_formula_sum 'Br Ce3 S8 Si2'
_chemical_name_systematic 'Ce3 (Si S4)2 Br'
_space_group_IT_number 15
_symmetry_space_group_name_Hall '-C 2yc'
_symmetry_space_group_name_H-M 'C 1 2/c 1'
_cell_angle_alpha 90
_cell_angle_beta 97.28
_cell_angle_gamma 90
_cell_formula_units_Z 4
_cell_length_a 15.704
_cell_length_b 7.7651
_cell_length_c 10.922
_cell_volume 1321.126
_citation_journal_id_ASTM ZAACAB
_cod_data_source_file Hatscher_ZAACAB_2002_741.cif
_cod_data_source_block Br1Ce3S8Si2
_cod_original_formula_sum 'Br1 Ce3 S8 Si2'
_cod_database_code 1535143

loop_
_symmetry_equiv_pos_as_xyz
x,y,z
-x,y,-z+1/2
-x,-y,-z
x,-y,z-1/2
x+1/2,y+1/2,z
-x+1/2,y+1/2,-z+1/2
-x+1/2,-y+1/2,-z
x+1/2,-y+1/2,z-1/2

loop_
_atom_site_label
_atom_site_type_symbol
_atom_site_fract_x
_atom_site_fract_y
_atom_site_fract_z
_atom_site_occupancy
_atom_site_U_iso_or_equiv
Si1 Si+4 0.1597 0.4661 0.0292 1 0.0
Br1 Br-1 0 0.9919 0.25 1 0.0
Ce1 Ce+3 0.1935 0.1192 0.6831 1 0.0
S2 S-2 0.2834 0.5715 0.0847 1 0.0
Ce2 Ce+3 0.5 0.1088 0.75 1 0.0
S4 S-2 0.1489 0.4047 -0.1594 1 0.0
S1 S-2 0.1454 0.2528 0.1435 1 0.0
S3 S-2 0.066 0.6556 0.0472 1 0.0
